data_9001099
loop_
_publ_author_name
'Bostrom, D.'

_publ_section_title
;
 Single-crystal X-ray diffraction studies of synthetic Ni-Mg olivine solid
 solutions
 Sample: XNi2+ = .51
;
_journal_name_full 'American Mineralogist'
_journal_page_first 965
_journal_page_last 972
_journal_volume 72
_journal_year 1987
_chemical_formula_sum 'Mg0.98 Ni1.02 O4 Si'
_chemical_name_mineral Olivine
_space_group_IT_number 62
_symmetry_space_group_name_Hall '-P 2c 2ab'
_symmetry_space_group_name_H-M 'P b n m'
_cell_angle_alpha 90
_cell_angle_beta 90
_cell_angle_gamma 90
_cell_length_a 4.739
_cell_length_b 10.183
_cell_length_c 5.943
_cell_formula_units_Z 4
_cell_volume 286.793
_database_code_amcsd 0001121
_exptl_crystal_density_diffrn 4.071
_cod_original_formula_sum '(Mg.98 Ni1.02) Si O4'
_cod_database_code 9001099

loop_
_space_group_symop_operation_xyz
x,y,z
x,y,1/2-z
-x,-y,1/2+z
1/2+x,1/2-y,1/2+z
1/2-x,1/2+y,1/2-z
1/2-x,1/2+y,z
1/2+x,1/2-y,-z
-x,-y,-z

loop_
_atom_site_aniso_label
_atom_site_aniso_U_11
_atom_site_aniso_U_22
_atom_site_aniso_U_33
_atom_site_aniso_U_12
_atom_site_aniso_U_13
_atom_site_aniso_U_23
Mg1 0.02924 0.05411 0.04706 -0.00024 -0.00471 -0.00674
Ni1 0.02924 0.05411 0.04706 -0.00024 -0.00471 -0.00674
Mg2 0.04312 0.04728 0.05976 0.00244 0.00000 0.00000
Ni2 0.04312 0.04728 0.05976 0.00244 0.00000 0.00000
Si 0.02150 0.04623 0.04777 0.00122 0.00000 0.00000
O1 0.03049 0.05516 0.06620 -0.00049 0.00000 0.00000
O2 0.04016 0.04308 0.07247 0.00293 0.00000 0.00000
O3 0.04653 0.06409 0.06084 0.00391 -0.00200 0.01410

loop_
_atom_site_label
_atom_site_fract_x
_atom_site_fract_y
_atom_site_fract_z
_atom_site_occupancy
Mg1 0.00000 0.00000 0.00000 0.21600
Ni1 0.00000 0.00000 0.00000 0.78400
Mg2 0.99060 0.27520 0.25000 0.76400
Ni2 0.99060 0.27520 0.25000 0.23600
Si 0.42560 0.09360 0.25000 1.00000
O1 0.76690 0.09320 0.25000 1.00000
O2 0.21880 0.44550 0.25000 1.00000
O3 0.27560 0.16270 0.03170 1.00000

loop_
_cod_related_entry_id
_cod_related_entry_database
_cod_related_entry_code
1 AMCSD 0001121
